data_7124364
loop_
_publ_author_name
'Teng, Kun-Xu'
'Niu, Li-Ya'
'Li, Jie'
'Jia, Lu'
'Yang, Qing-Zheng'

_publ_section_title
;
 An Unexpected Coupling-Reduction Tandem Reaction for Synthesis of
 Alkenyl-Substituted BODIPYs
;
_journal_name_full 'Chemical Communications'
_journal_paper_doi 10.1039/C9CC07730H
_journal_year 2019
_chemical_formula_moiety 'C24 H19 B F2 N2'
_chemical_formula_sum 'C24 H19 B F2 N2'
_chemical_formula_weight 384.22
_space_group_crystal_system triclinic
_space_group_IT_number 2
_space_group_name_Hall '-P 1'
_space_group_name_H-M_alt 'P -1'
_symmetry_space_group_name_Hall '-P 1'
_symmetry_space_group_name_H-M 'P -1'
_atom_sites_solution_hydrogens geom
_atom_sites_solution_primary direct
_audit_block_doi 10.5517/ccdc.csd.cc23k12t
_audit_creation_date 2019-06-29
_audit_creation_method
;
Olex2 1.2
(compiled 2017.03.02 svn.r3394 for OlexSys, GUI svn.r5324)
;
_audit_update_record
;
2019-09-11 deposited with the CCDC.    2019-10-22 downloaded from the CCDC.
;
_cell_angle_alpha 68.11(3)
_cell_angle_beta 84.51(3)
_cell_angle_gamma 62.63(3)
_cell_formula_units_Z 4
_cell_length_a 12.326(3)
_cell_length_b 12.494(3)
_cell_length_c 15.298(3)
_cell_measurement_reflns_used 5640
_cell_measurement_temperature 163(2)
_cell_measurement_theta_max 27.4778
_cell_measurement_theta_min 1.4406
_cell_volume 1933.1(11)
_computing_molecular_graphics 'Olex2 (Dolomanov et al., 2009)'
_computing_publication_material 'Olex2 (Dolomanov et al., 2009)'
_computing_structure_refinement 'XL (Sheldrick, 2008)'
_computing_structure_solution 'ShelXS (Sheldrick, 2008)'
_diffrn_ambient_temperature 163.15
_diffrn_measured_fraction_theta_full 0.986
_diffrn_measured_fraction_theta_max 0.986
_diffrn_measurement_device_type 'multiwire proportional'
_diffrn_measurement_method 'phi and omega scans'
_diffrn_radiation_monochromator graphite
_diffrn_radiation_type MoK\a
_diffrn_radiation_wavelength 0.71073
_diffrn_reflns_av_R_equivalents 0.0556
_diffrn_reflns_av_unetI/netI 0.0838
_diffrn_reflns_Laue_measured_fraction_full 0.986
_diffrn_reflns_Laue_measured_fraction_max 0.986
_diffrn_reflns_limit_h_max 14
_diffrn_reflns_limit_h_min -14
_diffrn_reflns_limit_k_max 14
_diffrn_reflns_limit_k_min -11
_diffrn_reflns_limit_l_max 18
_diffrn_reflns_limit_l_min -16
_diffrn_reflns_number 14856
_diffrn_reflns_point_group_measured_fraction_full 0.986
_diffrn_reflns_point_group_measured_fraction_max 0.986
_diffrn_reflns_theta_full 25.000
_diffrn_reflns_theta_max 25.000
_diffrn_reflns_theta_min 1.966
_exptl_absorpt_coefficient_mu 0.090
_exptl_absorpt_correction_T_max 1.0000
_exptl_absorpt_correction_T_min 0.7670
_exptl_absorpt_correction_type multi-scan
_exptl_absorpt_process_details 'CrystalClear (Rigaku Inc., 2008)'
_exptl_crystal_colour black
_exptl_crystal_density_diffrn 1.320
_exptl_crystal_description needle
_exptl_crystal_F_000 800
_exptl_crystal_size_max 0.18
_exptl_crystal_size_mid 0.03
_exptl_crystal_size_min 0.02
_refine_diff_density_max 0.214
_refine_diff_density_min -0.274
_refine_diff_density_rms 0.053
_refine_ls_extinction_method none
_refine_ls_goodness_of_fit_ref 1.171
_refine_ls_hydrogen_treatment constr
_refine_ls_matrix_type full
_refine_ls_number_parameters 525
_refine_ls_number_reflns 6723
_refine_ls_number_restraints 0
_refine_ls_restrained_S_all 1.171
_refine_ls_R_factor_all 0.1219
_refine_ls_R_factor_gt 0.0904
_refine_ls_shift/su_max 0.001
_refine_ls_shift/su_mean 0.000
_refine_ls_structure_factor_coef Fsqd
_refine_ls_weighting_details 'w=1/[\s^2^(Fo^2^)+(0.0302P)^2^+2.0020P] where P=(Fo^2^+2Fc^2^)/3'
_refine_ls_weighting_scheme calc
_refine_ls_wR_factor_gt 0.1504
_refine_ls_wR_factor_ref 0.1651
_reflns_Friedel_coverage 0.000
_reflns_number_gt 5073
_reflns_number_total 6723
_reflns_threshold_expression 'I > 2\s(I)'
_cod_data_source_file c9cc07730h2.cif
_cod_data_source_block bww19248
_cod_original_cell_volume 1933.2(9)
_cod_database_code 7124364
_shelx_shelxl_version_number 2014/7
_shelx_space_group_comment
;
The symmetry employed for this shelxl refinement is uniquely defined
by the following loop, which should always be used as a source of
symmetry information in preference to the above space-group names.
They are only intended as comments.
;
_shelx_estimated_absorpt_t_max 0.998
_shelx_estimated_absorpt_t_min 0.984
_olex2_refinement_description
;
1. Fixed Uiso
 At 1.2 times of:
  All C(H) groups
 At 1.5 times of:
  All C(H,H,H) groups
2.a Aromatic/amide H refined with riding coordinates:
 C2(H2), C3(H3), C4(H4), C5(H5), C6(H6), C7(H7), C8(H8), C10(H10), C11(H11),
 C15(H15), C16(H16), C17(H17), C19(H19), C20(H20), C22(H22), C23(H23), C26(H26),
  C27(H27), C28(H28), C29(H29), C30(H30), C31(H31), C32(H32), C34(H34),
 C35(H35), C39(H39), C40(H40), C41(H41), C43(H43), C44(H44), C46(H46), C47(H47)
2.b Idealised Me refined as rotating group:
 C24(H24A,H24B,H24C), C48(H48A,H48B,H48C)
;
_olex2_submission_special_instructions 'No special instructions were received'

loop_
_space_group_symop_operation_xyz
'x, y, z'
'-x, -y, -z'

loop_
_atom_site_label
_atom_site_type_symbol
_atom_site_fract_x
_atom_site_fract_y
_atom_site_fract_z
_atom_site_U_iso_or_equiv
_atom_site_adp_type
_atom_site_occupancy
_atom_site_site_symmetry_order
_atom_site_calc_flag
_atom_site_refinement_flags_posn
F1 F 0.42097(18) 0.1057(2) 0.05293(14) 0.0375(6) Uani 1 1 d .
F2 F 0.2764(2) 0.3100(2) -0.03056(14) 0.0398(6) Uani 1 1 d .
N1 N 0.2110(3) 0.1436(3) 0.0429(2) 0.0266(7) Uani 1 1 d .
N2 N 0.2764(3) 0.2279(3) 0.1389(2) 0.0275(7) Uani 1 1 d .
C1 C 0.2965(4) 0.1268(4) -0.2758(3) 0.0327(9) Uani 1 1 d .
C2 C 0.4237(4) 0.0695(4) -0.2694(3) 0.0429(11) Uani 1 1 d .
H2 H 0.4686 0.0294 -0.2093 0.052 Uiso 1 1 calc R
C3 C 0.4859(5) 0.0702(5) -0.3497(3) 0.0614(14) Uani 1 1 d .
H3 H 0.5730 0.0310 -0.3444 0.074 Uiso 1 1 calc R
C4 C 0.4221(6) 0.1275(5) -0.4369(3) 0.0664(16) Uani 1 1 d .
H4 H 0.4651 0.1261 -0.4917 0.080 Uiso 1 1 calc R
C5 C 0.2966(5) 0.1866(5) -0.4450(3) 0.0644(15) Uani 1 1 d .
H5 H 0.2526 0.2291 -0.5057 0.077 Uiso 1 1 calc R
C6 C 0.2337(4) 0.1845(4) -0.3648(3) 0.0473(11) Uani 1 1 d .
H6 H 0.1467 0.2229 -0.3708 0.057 Uiso 1 1 calc R
C7 C 0.2264(3) 0.1282(4) -0.1931(2) 0.0319(9) Uani 1 1 d .
H7 H 0.1460 0.1380 -0.1992 0.038 Uiso 1 1 calc R
C8 C 0.2649(3) 0.1168(4) -0.1098(2) 0.0306(9) Uani 1 1 d .
H8 H 0.3441 0.1093 -0.1027 0.037 Uiso 1 1 calc R
C9 C 0.1919(3) 0.1156(4) -0.0302(3) 0.0305(9) Uani 1 1 d .
C10 C 0.0937(3) 0.0828(4) -0.0123(3) 0.0328(9) Uani 1 1 d .
H10 H 0.0607 0.0606 -0.0527 0.039 Uiso 1 1 calc R
C11 C 0.0548(3) 0.0887(4) 0.0736(3) 0.0335(9) Uani 1 1 d .
H11 H -0.0088 0.0701 0.1040 0.040 Uiso 1 1 calc R
C12 C 0.1277(3) 0.1279(4) 0.1088(2) 0.0271(8) Uani 1 1 d .
C13 C 0.1208(3) 0.1547(4) 0.1899(2) 0.0284(8) Uani 1 1 d .
C14 C 0.1964(3) 0.2046(4) 0.2057(2) 0.0284(8) Uani 1 1 d .
C15 C 0.2093(3) 0.2396(4) 0.2802(3) 0.0311(9) Uani 1 1 d .
H15 H 0.1664 0.2334 0.3354 0.037 Uiso 1 1 calc R
C16 C 0.2960(3) 0.2845(4) 0.2583(3) 0.0371(10) Uani 1 1 d .
H16 H 0.3235 0.3153 0.2953 0.045 Uiso 1 1 calc R
C17 C 0.3352(3) 0.2760(4) 0.1716(3) 0.0345(9) Uani 1 1 d .
H17 H 0.3950 0.3006 0.1399 0.041 Uiso 1 1 calc R
C18 C 0.0375(3) 0.1273(4) 0.2616(2) 0.0265(8) Uani 1 1 d .
C19 C -0.0420(3) 0.2209(4) 0.2980(3) 0.0322(9) Uani 1 1 d .
H19 H -0.0458 0.3046 0.2741 0.039 Uiso 1 1 calc R
C20 C -0.1158(3) 0.1926(4) 0.3690(3) 0.0354(10) Uani 1 1 d .
H20 H -0.1689 0.2571 0.3930 0.042 Uiso 1 1 calc R
C21 C -0.1123(3) 0.0707(4) 0.4050(3) 0.0345(10) Uani 1 1 d .
C22 C -0.0339(3) -0.0218(4) 0.3683(3) 0.0395(10) Uani 1 1 d .
H22 H -0.0302 -0.1054 0.3923 0.047 Uiso 1 1 calc R
C23 C 0.0393(3) 0.0062(4) 0.2968(3) 0.0351(9) Uani 1 1 d .
H23 H 0.0909 -0.0578 0.2719 0.042 Uiso 1 1 calc R
C24 C -0.1895(4) 0.0372(4) 0.4836(3) 0.0458(11) Uani 1 1 d .
H24A H -0.2261 0.1057 0.5097 0.069 Uiso 1 1 calc GR
H24B H -0.1376 -0.0456 0.5337 0.069 Uiso 1 1 calc GR
H24C H -0.2548 0.0298 0.4583 0.069 Uiso 1 1 calc GR
B1 B 0.3001(4) 0.1978(4) 0.0492(3) 0.0280(10) Uani 1 1 d .
F3 F 0.25018(19) 0.5632(2) 0.29373(14) 0.0413(6) Uani 1 1 d .
F4 F 0.08624(18) 0.7612(2) 0.23435(16) 0.0425(6) Uani 1 1 d .
N3 N 0.1488(3) 0.6245(3) 0.1427(2) 0.0277(7) Uani 1 1 d .
N4 N 0.2736(3) 0.7256(3) 0.1579(2) 0.0312(7) Uani 1 1 d .
C25 C -0.1669(3) 0.5272(4) 0.3310(3) 0.0320(9) Uani 1 1 d .
C26 C -0.1070(4) 0.4632(4) 0.4223(3) 0.0404(10) Uani 1 1 d .
H26 H -0.0213 0.4344 0.4304 0.048 Uiso 1 1 calc R
C27 C -0.1708(4) 0.4411(5) 0.5014(3) 0.0513(12) Uani 1 1 d .
H27 H -0.1285 0.3950 0.5629 0.062 Uiso 1 1 calc R
C28 C -0.2961(4) 0.4862(5) 0.4904(3) 0.0554(13) Uani 1 1 d .
H28 H -0.3404 0.4744 0.5445 0.066 Uiso 1 1 calc R
C29 C -0.3569(4) 0.5482(5) 0.4012(3) 0.0522(12) Uani 1 1 d .
H29 H -0.4427 0.5774 0.3939 0.063 Uiso 1 1 calc R
C30 C -0.2925(4) 0.5681(4) 0.3216(3) 0.0412(10) Uani 1 1 d .
H30 H -0.3348 0.6100 0.2603 0.049 Uiso 1 1 calc R
C31 C -0.1030(3) 0.5539(4) 0.2460(3) 0.0308(9) Uani 1 1 d .
H31 H -0.1403 0.5683 0.1884 0.037 Uiso 1 1 calc R
C32 C 0.0032(3) 0.5597(4) 0.2421(3) 0.0306(9) Uani 1 1 d .
H32 H 0.0409 0.5492 0.2980 0.037 Uiso 1 1 calc R
C33 C 0.0626(3) 0.5814(4) 0.1557(3) 0.0289(9) Uani 1 1 d .
C34 C 0.0473(3) 0.5605(4) 0.0742(2) 0.0312(9) Uani 1 1 d .
H34 H -0.0079 0.5316 0.0644 0.037 Uiso 1 1 calc R
C35 C 0.1262(3) 0.5895(4) 0.0116(3) 0.0313(9) Uani 1 1 d .
H35 H 0.1359 0.5839 -0.0492 0.038 Uiso 1 1 calc R
C36 C 0.1908(3) 0.6294(4) 0.0544(2) 0.0271(8) Uani 1 1 d .
C37 C 0.2741(3) 0.6783(3) 0.0174(2) 0.0276(8) Uani 1 1 d .
C38 C 0.3140(3) 0.7283(4) 0.0693(3) 0.0284(9) Uani 1 1 d .
C39 C 0.3964(3) 0.7819(4) 0.0503(3) 0.0355(10) Uani 1 1 d .
H39 H 0.4385 0.7950 -0.0051 0.043 Uiso 1 1 calc R
C40 C 0.4048(3) 0.8120(4) 0.1270(3) 0.0393(10) Uani 1 1 d .
H40 H 0.4534 0.8498 0.1339 0.047 Uiso 1 1 calc R
C41 C 0.3289(3) 0.7767(4) 0.1919(3) 0.0373(10) Uani 1 1 d .
H41 H 0.3172 0.7867 0.2512 0.045 Uiso 1 1 calc R
C42 C 0.3203(3) 0.6764(4) -0.0750(2) 0.0291(9) Uani 1 1 d .
C43 C 0.3149(3) 0.7885(4) -0.1465(2) 0.0332(9) Uani 1 1 d .
H43 H 0.2806 0.8676 -0.1360 0.040 Uiso 1 1 calc R
C44 C 0.3593(3) 0.7852(4) -0.2332(3) 0.0339(9) Uani 1 1 d .
H44 H 0.3545 0.8625 -0.2812 0.041 Uiso 1 1 calc R
C45 C 0.4107(3) 0.6709(4) -0.2507(3) 0.0309(9) Uani 1 1 d .
C46 C 0.4164(3) 0.5601(4) -0.1789(2) 0.0346(9) Uani 1 1 d .
H46 H 0.4523 0.4806 -0.1890 0.041 Uiso 1 1 calc R
C47 C 0.3712(3) 0.5622(4) -0.0927(3) 0.0329(9) Uani 1 1 d .
H47 H 0.3750 0.4850 -0.0453 0.039 Uiso 1 1 calc R
C48 C 0.4576(4) 0.6672(4) -0.3447(3) 0.0411(11) Uani 1 1 d .
H48A H 0.4002 0.6612 -0.3805 0.062 Uiso 1 1 calc GR
H48B H 0.5382 0.5915 -0.3343 0.062 Uiso 1 1 calc GR
H48C H 0.4650 0.7466 -0.3805 0.062 Uiso 1 1 calc GR
B2 B 0.1885(4) 0.6686(4) 0.2104(3) 0.0308(10) Uani 1 1 d .

loop_
_atom_site_aniso_label
_atom_site_aniso_U_11
_atom_site_aniso_U_22
_atom_site_aniso_U_33
_atom_site_aniso_U_23
_atom_site_aniso_U_13
_atom_site_aniso_U_12
F1 0.0305(12) 0.0415(15) 0.0460(13) -0.0204(11) 0.0081(10) -0.0184(11)
F2 0.0536(14) 0.0370(14) 0.0346(12) -0.0064(10) 0.0023(10) -0.0306(12)
N1 0.0273(16) 0.0254(18) 0.0318(16) -0.0137(14) 0.0034(13) -0.0136(14)
N2 0.0272(16) 0.0276(19) 0.0332(16) -0.0118(14) 0.0017(13) -0.0163(15)
C1 0.043(2) 0.026(2) 0.033(2) -0.0144(17) 0.0057(17) -0.0170(19)
C2 0.050(3) 0.033(3) 0.039(2) -0.0117(19) 0.010(2) -0.016(2)
C3 0.063(3) 0.049(3) 0.064(3) -0.020(3) 0.026(3) -0.023(3)
C4 0.103(4) 0.050(3) 0.047(3) -0.021(3) 0.035(3) -0.039(3)
C5 0.096(4) 0.067(4) 0.035(3) -0.020(2) 0.005(3) -0.040(3)
C6 0.061(3) 0.050(3) 0.041(2) -0.021(2) 0.004(2) -0.030(3)
C7 0.040(2) 0.024(2) 0.036(2) -0.0115(17) 0.0040(17) -0.0177(19)
C8 0.032(2) 0.029(2) 0.033(2) -0.0128(17) 0.0059(16) -0.0151(18)
C9 0.033(2) 0.022(2) 0.034(2) -0.0099(17) 0.0041(16) -0.0111(18)
C10 0.032(2) 0.031(2) 0.043(2) -0.0175(19) 0.0018(17) -0.0173(19)
C11 0.036(2) 0.037(3) 0.039(2) -0.0176(19) 0.0100(17) -0.024(2)
C12 0.0274(19) 0.025(2) 0.034(2) -0.0111(17) 0.0022(15) -0.0152(17)
C13 0.0291(19) 0.021(2) 0.034(2) -0.0097(17) -0.0010(16) -0.0106(17)
C14 0.030(2) 0.023(2) 0.0314(19) -0.0087(16) 0.0021(15) -0.0121(17)
C15 0.034(2) 0.027(2) 0.034(2) -0.0155(17) 0.0042(17) -0.0131(18)
C16 0.033(2) 0.039(3) 0.047(2) -0.021(2) 0.0007(18) -0.019(2)
C17 0.032(2) 0.036(3) 0.041(2) -0.0128(19) 0.0017(17) -0.020(2)
C18 0.0297(19) 0.026(2) 0.0288(19) -0.0109(16) 0.0033(15) -0.0169(17)
C19 0.034(2) 0.026(2) 0.038(2) -0.0127(18) 0.0023(17) -0.0145(18)
C20 0.032(2) 0.041(3) 0.039(2) -0.0184(19) 0.0067(17) -0.019(2)
C21 0.030(2) 0.039(3) 0.033(2) -0.0072(18) 0.0001(16) -0.019(2)
C22 0.041(2) 0.032(3) 0.044(2) -0.0054(19) 0.0042(19) -0.022(2)
C23 0.038(2) 0.031(2) 0.046(2) -0.0210(19) 0.0088(18) -0.019(2)
C24 0.044(2) 0.051(3) 0.040(2) -0.006(2) 0.0053(19) -0.028(2)
B1 0.029(2) 0.024(2) 0.034(2) -0.0103(19) 0.0031(18) -0.015(2)
F3 0.0435(13) 0.0499(16) 0.0353(12) -0.0145(11) 0.0004(10) -0.0256(12)
F4 0.0329(12) 0.0485(16) 0.0625(15) -0.0391(13) 0.0152(11) -0.0195(12)
N3 0.0299(16) 0.0260(19) 0.0320(16) -0.0109(14) 0.0051(13) -0.0169(15)
N4 0.0312(17) 0.029(2) 0.0419(18) -0.0184(15) 0.0033(14) -0.0168(15)
C25 0.040(2) 0.029(2) 0.033(2) -0.0125(17) 0.0077(17) -0.0197(19)
C26 0.045(2) 0.039(3) 0.040(2) -0.016(2) 0.0091(19) -0.022(2)
C27 0.061(3) 0.057(3) 0.038(2) -0.017(2) 0.011(2) -0.030(3)
C28 0.062(3) 0.074(4) 0.049(3) -0.032(3) 0.027(2) -0.044(3)
C29 0.041(2) 0.064(4) 0.064(3) -0.034(3) 0.018(2) -0.029(3)
C30 0.037(2) 0.040(3) 0.046(2) -0.017(2) 0.0076(19) -0.017(2)
C31 0.035(2) 0.025(2) 0.033(2) -0.0111(17) 0.0024(16) -0.0143(18)
C32 0.033(2) 0.027(2) 0.035(2) -0.0160(17) 0.0065(16) -0.0137(18)
C33 0.0287(19) 0.024(2) 0.036(2) -0.0130(17) 0.0043(16) -0.0130(17)
C34 0.035(2) 0.030(2) 0.036(2) -0.0150(18) 0.0035(17) -0.0184(19)
C35 0.037(2) 0.034(2) 0.031(2) -0.0164(18) 0.0073(16) -0.0189(19)
C36 0.031(2) 0.028(2) 0.0294(19) -0.0146(17) 0.0054(16) -0.0170(18)
C37 0.0260(19) 0.017(2) 0.037(2) -0.0109(16) -0.0011(16) -0.0066(16)
C38 0.0259(19) 0.021(2) 0.037(2) -0.0119(17) 0.0046(16) -0.0094(17)
C39 0.029(2) 0.029(2) 0.049(2) -0.0128(19) 0.0065(17) -0.0146(19)
C40 0.035(2) 0.039(3) 0.054(3) -0.022(2) 0.0013(19) -0.021(2)
C41 0.033(2) 0.037(3) 0.049(2) -0.025(2) 0.0012(18) -0.013(2)
C42 0.0265(19) 0.026(2) 0.033(2) -0.0084(17) 0.0040(16) -0.0138(17)
C43 0.034(2) 0.028(2) 0.035(2) -0.0116(18) 0.0023(17) -0.0129(19)
C44 0.036(2) 0.030(2) 0.036(2) -0.0085(18) 0.0029(17) -0.0185(19)
C45 0.0242(19) 0.033(2) 0.032(2) -0.0099(18) 0.0012(15) -0.0121(18)
C46 0.037(2) 0.030(2) 0.035(2) -0.0163(18) 0.0040(17) -0.0110(19)
C47 0.035(2) 0.020(2) 0.041(2) -0.0104(17) 0.0059(17) -0.0116(18)
C48 0.037(2) 0.049(3) 0.039(2) -0.017(2) 0.0084(18) -0.020(2)
B2 0.027(2) 0.030(3) 0.036(2) -0.014(2) 0.0045(18) -0.012(2)

loop_
_atom_type_symbol
_atom_type_description
_atom_type_scat_dispersion_real
_atom_type_scat_dispersion_imag
_atom_type_scat_source
C C 0.0033 0.0016 'International Tables Vol C Tables 4.2.6.8 and 6.1.1.4'
H H 0.0000 0.0000 'International Tables Vol C Tables 4.2.6.8 and 6.1.1.4'
B B 0.0013 0.0007 'International Tables Vol C Tables 4.2.6.8 and 6.1.1.4'
F F 0.0171 0.0103 'International Tables Vol C Tables 4.2.6.8 and 6.1.1.4'
N N 0.0061 0.0033 'International Tables Vol C Tables 4.2.6.8 and 6.1.1.4'

loop_
_geom_angle_atom_site_label_1
_geom_angle_atom_site_label_2
_geom_angle_atom_site_label_3
_geom_angle
C9 N1 C12 108.2(3)
C9 N1 B1 126.8(3)
C12 N1 B1 124.7(3)
C14 N2 B1 127.2(3)
C17 N2 C14 106.9(3)
C17 N2 B1 125.8(3)
C2 C1 C7 122.8(3)
C6 C1 C2 118.2(4)
C6 C1 C7 119.0(4)
C1 C2 H2 119.7
C3 C2 C1 120.7(4)
C3 C2 H2 119.7
C2 C3 H3 119.9
C4 C3 C2 120.2(5)
C4 C3 H3 119.9
C3 C4 H4 120.0
C5 C4 C3 120.1(4)
C5 C4 H4 120.0
C4 C5 H5 120.0
C4 C5 C6 120.1(5)
C6 C5 H5 120.0
C1 C6 H6 119.6
C5 C6 C1 120.8(4)
C5 C6 H6 119.6
C1 C7 H7 116.9
C8 C7 C1 126.1(4)
C8 C7 H7 116.9
C7 C8 H8 118.4
C7 C8 C9 123.2(4)
C9 C8 H8 118.4
N1 C9 C8 123.5(3)
N1 C9 C10 108.8(3)
C10 C9 C8 127.7(4)
C9 C10 H10 126.0
C11 C10 C9 108.0(3)
C11 C10 H10 126.0
C10 C11 H11 126.4
C10 C11 C12 107.3(3)
C12 C11 H11 126.4
N1 C12 C11 107.8(3)
C13 C12 N1 122.1(3)
C13 C12 C11 130.0(3)
C12 C13 C14 119.8(3)
C12 C13 C18 120.3(3)
C14 C13 C18 119.9(3)
N2 C14 C13 119.7(3)
N2 C14 C15 108.1(3)
C15 C14 C13 132.2(3)
C14 C15 H15 126.3
C16 C15 C14 107.4(3)
C16 C15 H15 126.3
C15 C16 H16 126.5
C15 C16 C17 106.9(3)
C17 C16 H16 126.5
N2 C17 C16 110.6(3)
N2 C17 H17 124.7
C16 C17 H17 124.7
C19 C18 C13 120.9(3)
C23 C18 C13 120.8(3)
C23 C18 C19 118.3(3)
C18 C19 H19 119.6
C20 C19 C18 120.8(4)
C20 C19 H19 119.6
C19 C20 H20 119.7
C21 C20 C19 120.7(4)
C21 C20 H20 119.7
C20 C21 C24 121.4(4)
C22 C21 C20 118.4(4)
C22 C21 C24 120.1(4)
C21 C22 H22 119.4
C21 C22 C23 121.2(4)
C23 C22 H22 119.4
C18 C23 C22 120.6(4)
C18 C23 H23 119.7
C22 C23 H23 119.7
C21 C24 H24A 109.5
C21 C24 H24B 109.5
C21 C24 H24C 109.5
H24A C24 H24B 109.5
H24A C24 H24C 109.5
H24B C24 H24C 109.5
F1 B1 F2 108.7(3)
F1 B1 N1 109.9(3)
F1 B1 N2 111.2(3)
F2 B1 N1 109.8(3)
F2 B1 N2 110.8(3)
N2 B1 N1 106.4(3)
C33 N3 C36 108.0(3)
C33 N3 B2 126.8(3)
C36 N3 B2 125.0(3)
C38 N4 B2 126.4(3)
C41 N4 C38 107.4(3)
C41 N4 B2 126.1(3)
C26 C25 C31 122.5(3)
C30 C25 C26 118.1(4)
C30 C25 C31 119.4(3)
C25 C26 H26 119.5
C27 C26 C25 121.0(4)
C27 C26 H26 119.5
C26 C27 H27 120.1
C28 C27 C26 119.8(4)
C28 C27 H27 120.1
C27 C28 H28 119.9
C29 C28 C27 120.2(4)
C29 C28 H28 119.9
C28 C29 H29 120.0
C28 C29 C30 120.1(4)
C30 C29 H29 120.0
C25 C30 C29 120.8(4)
C25 C30 H30 119.6
C29 C30 H30 119.6
C25 C31 H31 117.0
C32 C31 C25 126.0(4)
C32 C31 H31 117.0
C31 C32 H32 118.8
C31 C32 C33 122.3(4)
C33 C32 H32 118.8
N3 C33 C32 122.7(3)
N3 C33 C34 108.8(3)
C34 C33 C32 128.4(3)
C33 C34 H34 126.1
C35 C34 C33 107.9(3)
C35 C34 H34 126.1
C34 C35 H35 126.3
C34 C35 C36 107.4(3)
C36 C35 H35 126.3
N3 C36 C35 107.9(3)
N3 C36 C37 121.9(3)
C37 C36 C35 129.9(3)
C36 C37 C38 119.5(3)
C36 C37 C42 120.0(3)
C38 C37 C42 120.5(3)
N4 C38 C37 120.4(3)
N4 C38 C39 107.9(3)
C37 C38 C39 131.8(3)
C38 C39 H39 126.3
C40 C39 C38 107.5(3)
C40 C39 H39 126.3
C39 C40 H40 126.4
C39 C40 C41 107.2(4)
C41 C40 H40 126.4
N4 C41 C40 110.0(3)
N4 C41 H41 125.0
C40 C41 H41 125.0
C43 C42 C37 121.0(4)
C47 C42 C37 120.7(3)
C47 C42 C43 118.3(3)
C42 C43 H43 119.8
C44 C43 C42 120.4(4)
C44 C43 H43 119.8
C43 C44 H44 119.4
C45 C44 C43 121.2(4)
C45 C44 H44 119.4
C44 C45 C48 121.4(4)
C46 C45 C44 117.8(4)
C46 C45 C48 120.8(4)
C45 C46 H46 119.2
C45 C46 C47 121.6(4)
C47 C46 H46 119.2
C42 C47 H47 119.7
C46 C47 C42 120.6(4)
C46 C47 H47 119.7
C45 C48 H48A 109.5
C45 C48 H48B 109.5
C45 C48 H48C 109.5
H48A C48 H48B 109.5
H48A C48 H48C 109.5
H48B C48 H48C 109.5
F3 B2 N3 110.3(3)
F3 B2 N4 110.4(3)
F4 B2 F3 108.1(3)
F4 B2 N3 110.5(3)
F4 B2 N4 110.9(3)
N4 B2 N3 106.6(3)

loop_
_geom_bond_atom_site_label_1
_geom_bond_atom_site_label_2
_geom_bond_distance
F1 B1 1.392(5)
F2 B1 1.399(5)
N1 C9 1.358(4)
N1 C12 1.397(4)
N1 B1 1.557(5)
N2 C14 1.397(4)
N2 C17 1.353(4)
N2 B1 1.523(5)
C1 C2 1.388(5)
C1 C6 1.388(5)
C1 C7 1.463(5)
C2 H2 0.9500
C2 C3 1.383(6)
C3 H3 0.9500
C3 C4 1.372(7)
C4 H4 0.9500
C4 C5 1.368(7)
C5 H5 0.9500
C5 C6 1.386(6)
C6 H6 0.9500
C7 H7 0.9500
C7 C8 1.338(5)
C8 H8 0.9500
C8 C9 1.443(5)
C9 C10 1.420(5)
C10 H10 0.9500
C10 C11 1.371(5)
C11 H11 0.9500
C11 C12 1.425(5)
C12 C13 1.385(5)
C13 C14 1.417(5)
C13 C18 1.484(5)
C14 C15 1.410(5)
C15 H15 0.9500
C15 C16 1.382(5)
C16 H16 0.9500
C16 C17 1.392(5)
C17 H17 0.9500
C18 C19 1.403(5)
C18 C23 1.393(5)
C19 H19 0.9500
C19 C20 1.397(5)
C20 H20 0.9500
C20 C21 1.394(6)
C21 C22 1.392(6)
C21 C24 1.517(5)
C22 H22 0.9500
C22 C23 1.396(5)
C23 H23 0.9500
C24 H24A 0.9800
C24 H24B 0.9800
C24 H24C 0.9800
F3 B2 1.397(5)
F4 B2 1.395(5)
N3 C33 1.365(4)
N3 C36 1.388(4)
N3 B2 1.546(5)
N4 C38 1.393(4)
N4 C41 1.361(5)
N4 B2 1.534(5)
C25 C26 1.400(5)
C25 C30 1.392(5)
C25 C31 1.465(5)
C26 H26 0.9500
C26 C27 1.389(5)
C27 H27 0.9500
C27 C28 1.381(6)
C28 H28 0.9500
C28 C29 1.377(6)
C29 H29 0.9500
C29 C30 1.394(6)
C30 H30 0.9500
C31 H31 0.9500
C31 C32 1.339(5)
C32 H32 0.9500
C32 C33 1.444(5)
C33 C34 1.411(5)
C34 H34 0.9500
C34 C35 1.371(5)
C35 H35 0.9500
C35 C36 1.421(5)
C36 C37 1.399(5)
C37 C38 1.409(5)
C37 C42 1.478(5)
C38 C39 1.411(5)
C39 H39 0.9500
C39 C40 1.385(5)
C40 H40 0.9500
C40 C41 1.390(5)
C41 H41 0.9500
C42 C43 1.396(5)
C42 C47 1.391(5)
C43 H43 0.9500
C43 C44 1.393(5)
C44 H44 0.9500
C44 C45 1.391(5)
C45 C46 1.385(5)
C45 C48 1.507(5)
C46 H46 0.9500
C46 C47 1.386(5)
C47 H47 0.9500
C48 H48A 0.9800
C48 H48B 0.9800
C48 H48C 0.9800

loop_
_geom_torsion_atom_site_label_1
_geom_torsion_atom_site_label_2
_geom_torsion_atom_site_label_3
_geom_torsion_atom_site_label_4
_geom_torsion
N1 C9 C10 C11 -1.2(4)
N1 C12 C13 C14 2.6(5)
N1 C12 C13 C18 -175.4(3)
N2 C14 C15 C16 0.4(4)
C1 C2 C3 C4 -0.2(8)
C1 C7 C8 C9 -178.3(4)
C2 C1 C6 C5 -1.1(7)
C2 C1 C7 C8 23.4(6)
C2 C3 C4 C5 1.4(8)
C3 C4 C5 C6 -2.4(8)
C4 C5 C6 C1 2.3(8)
C6 C1 C2 C3 0.1(7)
C6 C1 C7 C8 -157.0(4)
C7 C1 C2 C3 179.7(4)
C7 C1 C6 C5 179.3(4)
C7 C8 C9 N1 -159.2(4)
C7 C8 C9 C10 22.7(6)
C8 C9 C10 C11 177.1(4)
C9 N1 C12 C11 -0.1(4)
C9 N1 C12 C13 -177.3(3)
C9 N1 B1 F1 -66.4(5)
C9 N1 B1 F2 53.2(5)
C9 N1 B1 N2 173.2(3)
C9 C10 C11 C12 1.1(4)
C10 C11 C12 N1 -0.6(4)
C10 C11 C12 C13 176.2(4)
C11 C12 C13 C14 -173.8(4)
C11 C12 C13 C18 8.1(6)
C12 N1 C9 C8 -177.6(3)
C12 N1 C9 C10 0.8(4)
C12 N1 B1 F1 120.4(4)
C12 N1 B1 F2 -120.1(4)
C12 N1 B1 N2 -0.1(5)
C12 C13 C14 N2 0.7(5)
C12 C13 C14 C15 -179.7(4)
C12 C13 C18 C19 -131.6(4)
C12 C13 C18 C23 50.6(5)
C13 C14 C15 C16 -179.3(4)
C13 C18 C19 C20 -176.6(3)
C13 C18 C23 C22 176.1(3)
C14 N2 C17 C16 0.1(4)
C14 N2 B1 F1 -116.0(4)
C14 N2 B1 F2 122.9(4)
C14 N2 B1 N1 3.6(5)
C14 C13 C18 C19 50.4(5)
C14 C13 C18 C23 -127.4(4)
C14 C15 C16 C17 -0.3(4)
C15 C16 C17 N2 0.1(5)
C17 N2 C14 C13 179.4(3)
C17 N2 C14 C15 -0.3(4)
C17 N2 B1 F1 59.8(5)
C17 N2 B1 F2 -61.2(5)
C17 N2 B1 N1 179.4(3)
C18 C13 C14 N2 178.8(3)
C18 C13 C14 C15 -1.6(6)
C18 C19 C20 C21 -0.2(6)
C19 C18 C23 C22 -1.7(5)
C19 C20 C21 C22 -0.2(6)
C19 C20 C21 C24 178.6(3)
C20 C21 C22 C23 -0.3(6)
C21 C22 C23 C18 1.3(6)
C23 C18 C19 C20 1.1(5)
C24 C21 C22 C23 -179.1(3)
B1 N1 C9 C8 8.2(6)
B1 N1 C9 C10 -173.4(3)
B1 N1 C12 C11 174.2(3)
B1 N1 C12 C13 -2.9(5)
B1 N2 C14 C13 -4.2(5)
B1 N2 C14 C15 176.1(3)
B1 N2 C17 C16 -176.4(3)
N3 C33 C34 C35 0.9(4)
N3 C36 C37 C38 -2.1(5)
N3 C36 C37 C42 177.4(3)
N4 C38 C39 C40 -0.4(4)
C25 C26 C27 C28 -2.0(7)
C25 C31 C32 C33 177.4(4)
C26 C25 C30 C29 1.4(6)
C26 C25 C31 C32 -21.9(6)
C26 C27 C28 C29 2.7(8)
C27 C28 C29 C30 -1.4(8)
C28 C29 C30 C25 -0.7(7)
C30 C25 C26 C27 0.0(6)
C30 C25 C31 C32 157.3(4)
C31 C25 C26 C27 179.1(4)
C31 C25 C30 C29 -177.8(4)
C31 C32 C33 N3 160.5(4)
C31 C32 C33 C34 -21.3(6)
C32 C33 C34 C35 -177.5(4)
C33 N3 C36 C35 0.9(4)
C33 N3 C36 C37 175.6(3)
C33 N3 B2 F3 67.9(5)
C33 N3 B2 F4 -51.6(5)
C33 N3 B2 N4 -172.2(3)
C33 C34 C35 C36 -0.3(4)
C34 C35 C36 N3 -0.3(4)
C34 C35 C36 C37 -174.5(4)
C35 C36 C37 C38 171.3(4)
C35 C36 C37 C42 -9.3(6)
C36 N3 C33 C32 177.4(3)
C36 N3 C33 C34 -1.1(4)
C36 N3 B2 F3 -116.1(4)
C36 N3 B2 F4 124.4(4)
C36 N3 B2 N4 3.8(5)
C36 C37 C38 N4 1.8(5)
C36 C37 C38 C39 179.4(4)
C36 C37 C42 C43 128.3(4)
C36 C37 C42 C47 -52.1(5)
C37 C38 C39 C40 -178.2(4)
C37 C42 C43 C44 179.7(3)
C37 C42 C47 C46 -178.9(3)
C38 N4 C41 C40 -0.2(4)
C38 N4 B2 F3 115.7(4)
C38 N4 B2 F4 -124.5(4)
C38 N4 B2 N3 -4.2(5)
C38 C37 C42 C43 -52.3(5)
C38 C37 C42 C47 127.3(4)
C38 C39 C40 C41 0.2(4)
C39 C40 C41 N4 0.0(5)
C41 N4 C38 C37 178.5(3)
C41 N4 C38 C39 0.4(4)
C41 N4 B2 F3 -60.5(5)
C41 N4 B2 F4 59.3(5)
C41 N4 B2 N3 179.6(3)
C42 C37 C38 N4 -177.7(3)
C42 C37 C38 C39 0.0(6)
C42 C43 C44 C45 -0.3(6)
C43 C42 C47 C46 0.7(6)
C43 C44 C45 C46 -0.2(5)
C43 C44 C45 C48 179.3(3)
C44 C45 C46 C47 1.0(6)
C45 C46 C47 C42 -1.3(6)
C47 C42 C43 C44 0.1(5)
C48 C45 C46 C47 -178.5(3)
B2 N3 C33 C32 -6.0(6)
B2 N3 C33 C34 175.5(3)
B2 N3 C36 C35 -175.8(3)
B2 N3 C36 C37 -1.1(6)
B2 N4 C38 C37 1.7(5)
B2 N4 C38 C39 -176.4(3)
B2 N4 C41 C40 176.6(3)
